data_4102937
loop_
_publ_author_name
'Qing-Feng Wu'
'Hu He'
'Wen-Bo Liu'
'Shu-Li You'

_publ_section_title
;
 Enantioselective Construction of Spiroindolenines by Ir-Catalyzed Allylic
 Alkylation Reactions
;
_journal_name_full 'Journal of the American Chemical Society'
_journal_page_first 11418
_journal_page_last 11419
_journal_paper_doi 10.1021/ja105111n
_journal_volume 132
_journal_year 2010
_chemical_formula_sum 'C44 H60.5 Br2 Cl4 N4 O2.5'
_chemical_formula_weight 987.08
_chemical_name_systematic
; 
 ? 
;
_space_group_IT_number 20
_symmetry_cell_setting orthorhombic
_symmetry_space_group_name_Hall 'C 2c 2'
_symmetry_space_group_name_H-M 'C 2 2 21'
_atom_sites_solution_hydrogens geom
_atom_sites_solution_primary direct
_atom_sites_solution_secondary difmap
_audit_creation_method SHELXL-97
_cell_angle_alpha 90.00
_cell_angle_beta 90.00
_cell_angle_gamma 90.00
_cell_formula_units_Z 8
_cell_length_a 15.0114(19)
_cell_length_b 26.305(3)
_cell_length_c 24.520(3)
_cell_measurement_temperature 293(2)
_cell_volume 9682(2)
_computing_structure_refinement 'SHELXL-97 (Sheldrick, 1997)'
_computing_structure_solution 'SHELXS-97 (Sheldrick, 1990)'
_diffrn_ambient_temperature 293(2)
_diffrn_measured_fraction_theta_full 0.999
_diffrn_measured_fraction_theta_max 0.999
_diffrn_radiation_monochromator graphite
_diffrn_radiation_source 'fine-focus sealed tube'
_diffrn_radiation_type MoK\a
_diffrn_radiation_wavelength 0.71073
_diffrn_reflns_av_R_equivalents 0.1616
_diffrn_reflns_av_sigmaI/netI 0.2787
_diffrn_reflns_limit_h_max 17
_diffrn_reflns_limit_h_min -18
_diffrn_reflns_limit_k_max 31
_diffrn_reflns_limit_k_min -23
_diffrn_reflns_limit_l_max 29
_diffrn_reflns_limit_l_min -29
_diffrn_reflns_number 25644
_diffrn_reflns_theta_full 25.50
_diffrn_reflns_theta_max 25.50
_diffrn_reflns_theta_min 1.55
_exptl_absorpt_coefficient_mu 1.935
_exptl_crystal_density_diffrn 1.354
_exptl_crystal_density_method 'not measured'
_exptl_crystal_F_000 4084
_refine_diff_density_max 0.468
_refine_diff_density_min -0.267
_refine_diff_density_rms 0.081
_refine_ls_abs_structure_details 'Flack H D (1983), Acta Cryst. A39, 876-881'
_refine_ls_abs_structure_Flack -0.069(15)
_refine_ls_extinction_method none
_refine_ls_goodness_of_fit_ref 0.659
_refine_ls_hydrogen_treatment mixed
_refine_ls_matrix_type full
_refine_ls_number_parameters 528
_refine_ls_number_reflns 9015
_refine_ls_number_restraints 11
_refine_ls_restrained_S_all 0.666
_refine_ls_R_factor_all 0.2630
_refine_ls_R_factor_gt 0.0758
_refine_ls_shift/su_max 7.656
_refine_ls_shift/su_mean 0.166
_refine_ls_structure_factor_coef Fsqd
_refine_ls_weighting_details 'calc w=1/[\s^2^(Fo^2^)+(0.1084P)^2^+0.0000P] where P=(Fo^2^+2Fc^2^)/3'
_refine_ls_weighting_scheme calc
_refine_ls_wR_factor_gt 0.1846
_refine_ls_wR_factor_ref 0.2279
_reflns_number_gt 1968
_reflns_number_total 9015
_reflns_threshold_expression >2sigma(I)
_cod_data_source_file ja105111n_si_002.cif
_cod_data_source_block cd201234
_cod_original_formula_sum 'C44 H60.50 Br2 Cl4 N4 O2.50'
_cod_database_code 4102937

loop_
_symmetry_equiv_pos_as_xyz
'x, y, z'
'-x, -y, z+1/2'
'-x, y, -z+1/2'
'x, -y, -z'
'x+1/2, y+1/2, z'
'-x+1/2, -y+1/2, z+1/2'
'-x+1/2, y+1/2, -z+1/2'
'x+1/2, -y+1/2, -z'

loop_
_atom_site_label
_atom_site_type_symbol
_atom_site_fract_x
_atom_site_fract_y
_atom_site_fract_z
_atom_site_U_iso_or_equiv
_atom_site_adp_type
_atom_site_occupancy
_atom_site_symmetry_multiplicity
_atom_site_calc_flag
_atom_site_refinement_flags
_atom_site_disorder_assembly
_atom_site_disorder_group
Br1 Br 0.32098(12) 0.76424(9) 0.45108(7) 0.2072(10) Uani 1 1 d . . .
Br2 Br 0.70509(14) 0.58733(9) 0.54168(9) 0.2136(10) Uani 1 1 d . . .
Cl1 Cl 1.0033(2) 0.58176(11) 0.16729(14) 0.1213(11) Uani 1 1 d . . .
Cl2 Cl 0.7040(4) 0.59650(15) 0.1163(4) 0.225(4) Uani 0.70 1 d P . .
Cl3 Cl 0.3084(3) 0.42788(11) 0.85115(15) 0.1475(15) Uani 1 1 d . . .
Cl4 Cl 0.7786(3) 0.82900(10) 0.37747(16) 0.1628(16) Uani 1 1 d . . .
N1 N 0.8441(6) 0.6508(3) 0.1796(4) 0.080(2) Uani 1 1 d . . .
H1A H 0.8878 0.6280 0.1741 0.095 Uiso 1 1 calc R . .
H1B H 0.7965 0.6419 0.1594 0.095 Uiso 1 1 calc R . .
N2 N 0.7483(7) 0.7139(3) 0.3663(4) 0.084(3) Uani 1 1 d . . .
H2A H 0.755(6) 0.748(3) 0.371(4) 0.101 Uiso 1 1 calc . . .
N3 N 0.1587(6) 0.4868(3) 0.8013(4) 0.093(3) Uani 1 1 d . . .
H3A H 0.1127 0.4658 0.8079 0.112 Uiso 1 1 calc R . .
H3B H 0.2065 0.4755 0.8198 0.112 Uiso 1 1 calc R . .
N4 N 0.2744(8) 0.5521(3) 0.6172(5) 0.107(4) Uani 1 1 d . . .
H4C H 0.274(7) 0.587(4) 0.615(4) 0.128 Uiso 1 1 calc . . .
O3 O -0.022(6) 0.5000 0.0000 0.81(5) Uiso 1 2 d SD . .
O4 O 0.792(2) 0.6145(11) 0.0190(11) 0.290(12) Uiso 0.60 1 d PD . .
O5 O 0.500(2) 0.5827(11) 0.3055(13) 0.227(9) Uiso 0.60 1 d PD . .
C1 C 0.8731(8) 0.7000(5) 0.1658(5) 0.083(3) Uani 1 1 d . . .
C2 C 0.9088(8) 0.7121(5) 0.1179(7) 0.118(4) Uani 1 1 d . . .
H2 H 0.9174 0.6876 0.0911 0.142 Uiso 1 1 calc R . .
C3 C 0.9347(8) 0.7662(6) 0.1082(6) 0.126(5) Uani 1 1 d . . .
H3 H 0.9548 0.7772 0.0743 0.151 Uiso 1 1 calc R . .
C4 C 0.9274(10) 0.7986(5) 0.1512(7) 0.130(5) Uani 1 1 d . . .
H4 H 0.9498 0.8314 0.1473 0.156 Uiso 1 1 calc R . .
C5 C 0.8898(8) 0.7858(4) 0.1991(6) 0.107(4) Uani 1 1 d . . .
H5 H 0.8812 0.8100 0.2264 0.129 Uiso 1 1 calc R . .
C6 C 0.8622(7) 0.7320(4) 0.2071(6) 0.087(3) Uani 1 1 d . . .
C7 C 0.8211(8) 0.6532(3) 0.2359(5) 0.095(4) Uani 1 1 d . . .
H7A H 0.8613 0.6319 0.2567 0.114 Uiso 1 1 calc R . .
H7B H 0.7611 0.6404 0.2409 0.114 Uiso 1 1 calc R . .
C8 C 0.8265(8) 0.7081(3) 0.2568(6) 0.084(3) Uani 1 1 d . . .
C9 C 0.8800(7) 0.7154(4) 0.3071(5) 0.092(4) Uani 1 1 d . . .
H9A H 0.9383 0.7004 0.3014 0.111 Uiso 1 1 calc R . .
H9B H 0.8886 0.7516 0.3127 0.111 Uiso 1 1 calc R . .
C10 C 0.8415(7) 0.6936(4) 0.3571(5) 0.106(4) Uani 1 1 d . . .
H10A H 0.8788 0.7022 0.3880 0.127 Uiso 1 1 calc R . .
H10B H 0.8395 0.6569 0.3540 0.127 Uiso 1 1 calc R . .
C11 C 0.6873(6) 0.7077(3) 0.3179(4) 0.068(3) Uani 1 1 d . . .
H11A H 0.6312 0.7248 0.3250 0.082 Uiso 1 1 calc R . .
H11B H 0.6749 0.6719 0.3122 0.082 Uiso 1 1 calc R . .
C12 C 0.7304(8) 0.7301(3) 0.2663(4) 0.086(3) Uani 1 1 d . B .
H12 H 0.7380 0.7665 0.2733 0.103 Uiso 1 1 calc R . .
C13 C 0.6577(9) 0.7257(5) 0.2210(4) 0.107(4) Uani 1 1 d D . .
H13 H 0.6442 0.7545 0.2007 0.129 Uiso 1 1 calc R A 1
H13' H 0.6913 0.7207 0.1892 0.129 Uiso 1 1 d R A 2
C14 C 0.615(4) 0.6842(19) 0.210(2) 0.61(8) Uani 0.60 1 d PD B 1
H14A H 0.5532 0.6842 0.2091 0.735 Uiso 0.60 1 calc PR B 1
H14B H 0.6464 0.6543 0.2035 0.735 Uiso 0.60 1 calc PR B 1
C14' C 0.5776(16) 0.718(2) 0.2178(14) 0.23(3) Uani 0.40 1 d PD B 2
H14C H 0.5565 0.6857 0.2096 0.282 Uiso 0.40 1 calc PR B 2
H14D H 0.5378 0.7446 0.2236 0.282 Uiso 0.40 1 calc PR B 2
C15 C 0.7076(9) 0.6942(4) 0.4187(4) 0.084(3) Uani 1 1 d . . .
H15A H 0.7099 0.6573 0.4180 0.101 Uiso 1 1 calc R . .
H15B H 0.7442 0.7055 0.4489 0.101 Uiso 1 1 calc R . .
C16 C 0.6138(11) 0.7100(6) 0.4292(6) 0.102(4) Uani 1 1 d . . .
C17 C 0.5977(10) 0.7585(7) 0.4487(5) 0.113(4) Uani 1 1 d . . .
H17 H 0.6446 0.7804 0.4566 0.136 Uiso 1 1 calc R . .
C18 C 0.5153(19) 0.7730(5) 0.4560(5) 0.129(5) Uani 1 1 d . . .
H18 H 0.5032 0.8052 0.4697 0.155 Uiso 1 1 calc R . .
C19 C 0.4444(10) 0.7395(12) 0.4428(5) 0.137(6) Uani 1 1 d . . .
C20 C 0.4606(18) 0.6904(7) 0.4268(6) 0.135(6) Uani 1 1 d . . .
H20 H 0.4154 0.6667 0.4220 0.161 Uiso 1 1 calc R . .
C21 C 0.5450(16) 0.6796(5) 0.4189(5) 0.103(4) Uani 1 1 d . . .
H21 H 0.5579 0.6476 0.4048 0.124 Uiso 1 1 calc R . .
C22 C 0.1375(11) 0.5363(7) 0.8176(7) 0.116(5) Uani 1 1 d . . .
C23 C 0.1047(12) 0.5462(6) 0.8615(11) 0.162(9) Uani 1 1 d . . .
H23 H 0.0959 0.5196 0.8859 0.195 Uiso 1 1 calc R . .
C24 C 0.0797(16) 0.5938(11) 0.8775(7) 0.236(15) Uani 1 1 d . . .
H24 H 0.0632 0.5999 0.9135 0.283 Uiso 1 1 calc R . .
C25 C 0.0792(11) 0.6344(7) 0.8385(8) 0.170(8) Uani 1 1 d . . .
H25 H 0.0546 0.6661 0.8459 0.204 Uiso 1 1 calc R . .
C26 C 0.1200(9) 0.6220(5) 0.7869(7) 0.131(5) Uani 1 1 d . . .
H26 H 0.1274 0.6471 0.7606 0.158 Uiso 1 1 calc R . .
C27 C 0.1492(9) 0.5707(6) 0.7759(7) 0.113(4) Uani 1 1 d . . .
C28 C 0.1786(9) 0.4882(4) 0.7409(5) 0.116(4) Uani 1 1 d . . .
H28A H 0.1308 0.4728 0.7201 0.139 Uiso 1 1 calc R . .
H28B H 0.2339 0.4708 0.7328 0.139 Uiso 1 1 calc R . .
C29 C 0.1862(9) 0.5464(4) 0.7282(6) 0.094(4) Uani 1 1 d . . .
C30 C 0.1396(8) 0.5571(4) 0.6781(6) 0.106(4) Uani 1 1 d . . .
H30A H 0.1363 0.5937 0.6740 0.127 Uiso 1 1 calc R . .
H30B H 0.0791 0.5446 0.6818 0.127 Uiso 1 1 calc R . .
C31 C 0.1778(11) 0.5353(5) 0.6262(6) 0.134(5) Uani 1 1 d . . .
H31A H 0.1418 0.5463 0.5955 0.161 Uiso 1 1 calc R . .
H31B H 0.1754 0.4985 0.6278 0.161 Uiso 1 1 calc R . .
C32 C 0.3266(8) 0.5381(4) 0.6696(4) 0.092(3) Uani 1 1 d . . .
H32A H 0.3877 0.5498 0.6663 0.110 Uiso 1 1 calc R . .
H32B H 0.3275 0.5014 0.6738 0.110 Uiso 1 1 calc R . .
C33 C 0.2827(8) 0.5627(4) 0.7204(5) 0.084(3) Uani 1 1 d D D .
H33 H 0.2825 0.5995 0.7144 0.101 Uiso 1 1 calc R . .
C34 C 0.3430(11) 0.5525(5) 0.7681(5) 0.118(5) Uani 1 1 d D . .
H34 H 0.3685 0.5204 0.7656 0.142 Uiso 1 1 calc R C 1
H34' H 0.3184 0.5241 0.7876 0.142 Uiso 1 1 d R C 2
C35 C 0.368(3) 0.5748(9) 0.8098(10) 0.24(2) Uani 0.60 1 d PD D 1
H35A H 0.4274 0.5724 0.8209 0.291 Uiso 0.60 1 calc PR D 1
H35B H 0.3282 0.5940 0.8301 0.291 Uiso 0.60 1 calc PR D 1
C35' C 0.4257(17) 0.547(2) 0.7798(16) 0.23(3) Uani 0.40 1 d PD D 2
H35C H 0.4494 0.5624 0.8106 0.273 Uiso 0.40 1 calc PR D 2
H35D H 0.4619 0.5270 0.7575 0.273 Uiso 0.40 1 calc PR D 2
C36 C 0.3168(12) 0.5315(4) 0.5655(5) 0.129(5) Uani 1 1 d . . .
H36A H 0.3102 0.4948 0.5651 0.154 Uiso 1 1 calc R . .
H36B H 0.2847 0.5448 0.5343 0.154 Uiso 1 1 calc R . .
C37 C 0.4109(12) 0.5439(6) 0.5594(5) 0.107(5) Uani 1 1 d . . .
C38 C 0.4766(14) 0.5089(5) 0.5732(4) 0.104(4) Uani 1 1 d . . .
H38 H 0.4594 0.4771 0.5861 0.124 Uiso 1 1 calc R . .
C39 C 0.5642(14) 0.5193(6) 0.5688(6) 0.118(5) Uani 1 1 d . . .
H39 H 0.6072 0.4953 0.5778 0.142 Uiso 1 1 calc R . .
C40 C 0.5875(9) 0.5667(9) 0.5503(7) 0.131(5) Uani 1 1 d . . .
C41 C 0.5211(16) 0.6029(4) 0.5386(5) 0.122(5) Uani 1 1 d . . .
H41 H 0.5379 0.6356 0.5286 0.146 Uiso 1 1 calc R . .
C42 C 0.4270(11) 0.5903(6) 0.5417(5) 0.114(4) Uani 1 1 d . . .
H42 H 0.3822 0.6130 0.5321 0.136 Uiso 1 1 calc R . .
C43 C -0.022(2) 0.5563(8) 0.0161(14) 0.415(19) Uiso 1 1 d D . .
H43A H -0.0643 0.5582 0.0457 0.499 Uiso 1 1 calc R . .
H43B H -0.0497 0.5732 -0.0145 0.499 Uiso 1 1 calc R . .
C44 C 0.0587(16) 0.5958(10) 0.0347(10) 0.341(15) Uiso 1 1 d D . .
H44A H 0.1139 0.5775 0.0374 0.511 Uiso 1 1 calc R . .
H44B H 0.0443 0.6104 0.0695 0.511 Uiso 1 1 calc R . .
H44C H 0.0644 0.6223 0.0080 0.511 Uiso 1 1 calc R . .
H4A H 0.832(3) 0.6191(16) -0.0075(15) 0.000(12) Uiso 1 1 d D . .
H5B H 0.499(15) 0.553(3) 0.318(7) 0.30(9) Uiso 1 1 d D . .
H4B H 0.763(3) 0.6080(17) 0.0520(14) 0.000(13) Uiso 1 1 d D . .
H5A H 0.450(4) 0.572(5) 0.294(5) 0.17(5) Uiso 1 1 d D . .

loop_
_atom_site_aniso_label
_atom_site_aniso_U_11
_atom_site_aniso_U_22
_atom_site_aniso_U_33
_atom_site_aniso_U_23
_atom_site_aniso_U_13
_atom_site_aniso_U_12
Br1 0.1582(16) 0.301(2) 0.1620(15) 0.0004(16) 0.0562(13) 0.0658(17)
Br2 0.1689(17) 0.264(2) 0.2078(19) 0.0234(19) 0.0002(16) -0.0352(17)
Cl1 0.115(2) 0.0839(19) 0.165(3) 0.001(2) -0.007(2) 0.0274(18)
Cl2 0.173(5) 0.054(3) 0.448(11) -0.057(4) -0.186(7) 0.019(3)
Cl3 0.185(4) 0.0708(19) 0.186(3) 0.003(2) -0.012(3) -0.011(2)
Cl4 0.260(5) 0.0530(16) 0.175(3) -0.002(2) -0.001(3) -0.026(2)
N1 0.097(7) 0.044(5) 0.098(7) 0.012(5) 0.001(6) 0.005(5)
N2 0.115(8) 0.053(5) 0.085(7) 0.010(5) -0.007(6) -0.017(6)
N3 0.088(7) 0.051(6) 0.141(10) -0.007(6) 0.006(6) -0.003(5)
N4 0.148(10) 0.040(5) 0.131(10) -0.001(6) -0.025(8) -0.002(6)
C1 0.091(9) 0.090(10) 0.068(8) 0.015(9) 0.024(7) 0.026(7)
C2 0.103(10) 0.093(11) 0.158(14) -0.005(10) -0.011(10) 0.020(8)
C3 0.134(11) 0.092(11) 0.152(13) 0.018(11) 0.034(10) 0.030(9)
C4 0.180(15) 0.076(10) 0.133(12) -0.011(10) 0.044(12) 0.003(9)
C5 0.119(10) 0.073(10) 0.130(12) -0.007(8) 0.014(9) 0.002(7)
C6 0.082(8) 0.054(8) 0.126(11) 0.001(9) 0.007(7) 0.022(6)
C7 0.106(9) 0.041(6) 0.138(11) 0.001(7) 0.034(8) 0.019(6)
C8 0.098(9) 0.041(6) 0.114(10) 0.029(7) 0.031(9) 0.006(6)
C9 0.073(8) 0.079(8) 0.124(10) 0.036(8) 0.007(8) -0.024(6)
C10 0.065(9) 0.064(7) 0.189(14) -0.002(8) -0.020(9) 0.004(6)
C11 0.074(7) 0.067(6) 0.064(7) 0.001(5) -0.021(6) 0.000(5)
C12 0.143(11) 0.047(6) 0.068(8) 0.002(6) 0.012(8) 0.008(7)
C13 0.141(12) 0.118(10) 0.063(8) -0.026(7) 0.006(8) 0.036(9)
C14 0.73(11) 0.63(9) 0.48(8) -0.43(7) 0.45(8) -0.62(10)
C14' 0.030(17) 0.57(10) 0.11(3) -0.16(4) -0.009(18) -0.09(3)
C15 0.111(10) 0.064(7) 0.078(8) -0.003(6) -0.019(7) -0.021(7)
C16 0.104(13) 0.068(10) 0.134(12) -0.001(8) 0.023(10) 0.002(10)
C17 0.095(12) 0.146(17) 0.098(9) 0.009(10) 0.009(8) 0.026(10)
C18 0.183(17) 0.099(11) 0.106(10) -0.006(9) 0.021(13) 0.038(14)
C19 0.094(12) 0.25(2) 0.066(9) 0.026(13) 0.040(8) 0.035(15)
C20 0.18(2) 0.105(14) 0.123(12) 0.001(10) 0.020(12) 0.013(12)
C21 0.128(13) 0.096(12) 0.087(9) 0.012(8) 0.002(10) 0.022(13)
C22 0.136(13) 0.091(14) 0.121(14) -0.019(12) 0.034(10) -0.033(10)
C23 0.151(16) 0.062(10) 0.27(3) -0.038(16) -0.013(17) -0.019(11)
C24 0.27(3) 0.33(3) 0.116(14) 0.03(2) 0.045(15) -0.18(3)
C25 0.157(14) 0.185(18) 0.168(16) -0.154(16) 0.030(13) -0.022(12)
C26 0.129(12) 0.062(9) 0.203(16) 0.016(10) 0.004(11) -0.035(8)
C27 0.137(12) 0.075(10) 0.127(12) -0.038(10) 0.021(10) -0.018(9)
C28 0.156(12) 0.051(8) 0.140(13) -0.020(7) 0.021(10) -0.035(7)
C29 0.082(10) 0.082(9) 0.118(11) -0.023(8) -0.024(9) 0.008(8)
C30 0.113(11) 0.071(8) 0.135(12) -0.029(9) 0.010(11) -0.012(7)
C31 0.157(15) 0.097(9) 0.147(13) -0.003(10) -0.054(11) -0.026(11)
C32 0.117(9) 0.089(7) 0.070(8) -0.002(7) -0.025(8) 0.004(7)
C33 0.103(11) 0.057(7) 0.093(9) 0.020(6) -0.010(8) -0.005(7)
C34 0.161(15) 0.087(10) 0.105(12) 0.031(8) 0.040(12) -0.019(10)
C35 0.37(5) 0.13(2) 0.24(3) -0.11(2) 0.12(4) -0.15(3)
C35' 0.10(3) 0.45(9) 0.13(3) 0.06(4) 0.08(3) 0.08(4)
C36 0.25(2) 0.068(8) 0.070(9) -0.028(7) -0.007(11) -0.004(11)
C37 0.164(16) 0.061(9) 0.096(10) 0.001(8) 0.006(10) -0.038(11)
C38 0.161(15) 0.068(9) 0.081(8) 0.014(7) -0.002(10) 0.017(11)
C39 0.145(16) 0.100(13) 0.110(11) -0.007(9) -0.017(10) 0.002(11)
C40 0.090(11) 0.164(16) 0.139(13) -0.033(13) 0.005(10) 0.001(12)
C41 0.219(19) 0.067(9) 0.080(9) -0.016(7) 0.017(12) -0.030(13)
C42 0.128(13) 0.098(13) 0.115(10) 0.022(9) -0.005(9) -0.001(9)

loop_
_atom_type_symbol
_atom_type_description
_atom_type_scat_dispersion_real
_atom_type_scat_dispersion_imag
_atom_type_scat_source
C C 0.0033 0.0016 'International Tables Vol C Tables 4.2.6.8 and 6.1.1.4'
H H 0.0000 0.0000 'International Tables Vol C Tables 4.2.6.8 and 6.1.1.4'
N N 0.0061 0.0033 'International Tables Vol C Tables 4.2.6.8 and 6.1.1.4'
O O 0.0106 0.0060 'International Tables Vol C Tables 4.2.6.8 and 6.1.1.4'
Cl Cl 0.1484 0.1585 'International Tables Vol C Tables 4.2.6.8 and 6.1.1.4'
Br Br -0.2901 2.4595 'International Tables Vol C Tables 4.2.6.8 and 6.1.1.4'

loop_
_geom_angle_atom_site_label_1
_geom_angle_atom_site_label_2
_geom_angle_atom_site_label_3
_geom_angle
_geom_angle_site_symmetry_1
C1 N1 C7 105.5(9) .
C1 N1 H1A 110.7 .
C7 N1 H1A 110.6 .
C1 N1 H1B 110.7 .
C7 N1 H1B 110.6 .
H1A N1 H1B 108.8 .
C11 N2 C15 112.6(8) .
C11 N2 C10 113.9(8) .
C15 N2 C10 112.2(9) .
C11 N2 H2A 115(10) .
C15 N2 H2A 110(10) .
C10 N2 H2A 91(10) .
C22 N3 C28 107.6(10) .
C22 N3 H3A 110.3 .
C28 N3 H3A 110.2 .
C22 N3 H3B 110.1 .
C28 N3 H3B 110.1 .
H3A N3 H3B 108.5 .
C36 N4 C31 114.4(12) .
C36 N4 C32 113.3(10) .
C31 N4 C32 106.9(10) .
C36 N4 H4C 120(9) .
C31 N4 H4C 113(9) .
C32 N4 H4C 85(9) .
C43 O3 C43 180(8) 4_565
H4A O4 H4B 166(7) .
H5B O5 H5A 78(10) .
C6 C1 C2 124.9(13) .
C6 C1 N1 111.3(11) .
C2 C1 N1 123.8(13) .
C1 C2 C3 118.2(13) .
C1 C2 H2 120.9 .
C3 C2 H2 120.8 .
C4 C3 C2 116.9(13) .
C4 C3 H3 121.5 .
C2 C3 H3 121.6 .
C5 C4 C3 123.7(14) .
C5 C4 H4 118.1 .
C3 C4 H4 118.2 .
C4 C5 C6 118.0(13) .
C4 C5 H5 121.1 .
C6 C5 H5 121.0 .
C1 C6 C8 113.9(11) .
C1 C6 C5 118.0(13) .
C8 C6 C5 128.1(13) .
N1 C7 C8 110.7(9) .
N1 C7 H7A 109.5 .
C8 C7 H7A 109.5 .
N1 C7 H7B 109.5 .
C8 C7 H7B 109.5 .
H7A C7 H7B 108.1 .
C6 C8 C9 115.8(10) .
C6 C8 C7 98.3(10) .
C9 C8 C7 115.3(10) .
C6 C8 C12 107.5(9) .
C9 C8 C12 109.0(10) .
C7 C8 C12 110.3(9) .
C10 C9 C8 115.5(10) .
C10 C9 H9A 108.4 .
C8 C9 H9A 108.4 .
C10 C9 H9B 108.5 .
C8 C9 H9B 108.4 .
H9A C9 H9B 107.5 .
C9 C10 N2 110.5(9) .
C9 C10 H10A 109.5 .
N2 C10 H10A 109.5 .
C9 C10 H10B 109.7 .
N2 C10 H10B 109.5 .
H10A C10 H10B 108.1 .
N2 C11 C12 110.5(8) .
N2 C11 H11A 109.5 .
C12 C11 H11A 109.6 .
N2 C11 H11B 109.5 .
C12 C11 H11B 109.6 .
H11A C11 H11B 108.1 .
C11 C12 C13 105.2(9) .
C11 C12 C8 111.5(9) .
C13 C12 C8 120.6(9) .
C11 C12 H12 106.3 .
C13 C12 H12 106.2 .
C8 C12 H12 106.2 .
C14' C13 C14 50(4) .
C14' C13 C12 138(2) .
C14 C13 C12 124(4) .
C14' C13 H13 83.0 .
C14 C13 H13 117.5 .
C12 C13 H13 118.8 .
C14' C13 H13' 116.9 .
C14 C13 H13' 88.6 .
C12 C13 H13' 103.0 .
H13 C13 H13' 77.4 .
C13 C14 H13' 36.4 .
C13 C14 H14A 120.6 .
H13' C14 H14A 135.9 .
C13 C14 H14B 119.4 .
H13' C14 H14B 95.2 .
H14A C14 H14B 120.0 .
C13 C14' H14C 120.4 .
C13 C14' H14D 119.6 .
H14C C14' H14D 120.0 .
C16 C15 N2 115.5(10) .
C16 C15 H15A 108.4 .
N2 C15 H15A 108.4 .
C16 C15 H15B 108.5 .
N2 C15 H15B 108.4 .
H15A C15 H15B 107.4 .
C21 C16 C17 119.0(14) .
C21 C16 C15 122.1(17) .
C17 C16 C15 118.9(16) .
C18 C17 C16 118.7(15) .
C18 C17 H17 120.6 .
C16 C17 H17 120.6 .
C17 C18 C19 119.9(15) .
C17 C18 H18 120.0 .
C19 C18 H18 120.1 .
C20 C19 C18 121.1(16) .
C20 C19 Br1 120(2) .
C18 C19 Br1 118(2) .
C21 C20 C19 114.7(18) .
C21 C20 H20 122.6 .
C19 C20 H20 122.8 .
C20 C21 C16 126.2(16) .
C20 C21 H21 117.0 .
C16 C21 H21 116.8 .
C23 C22 C27 125(2) .
C23 C22 N3 123.2(19) .
C27 C22 N3 111.7(14) .
C22 C23 C24 124(3) .
C22 C23 H23 117.7 .
C24 C23 H23 117.9 .
C23 C24 C25 120(2) .
C23 C24 H24 120.0 .
C25 C24 H24 120.4 .
C24 C25 C26 114.5(16) .
C24 C25 H25 122.7 .
C26 C25 H25 122.8 .
C27 C26 C25 120.3(13) .
C27 C26 H26 119.8 .
C25 C26 H26 119.9 .
C22 C27 C26 115.9(14) .
C22 C27 C29 111.0(14) .
C26 C27 C29 133.1(16) .
N3 C28 C29 103.6(9) .
N3 C28 H28A 111.0 .
C29 C28 H28A 110.9 .
N3 C28 H28B 111.1 .
C29 C28 H28B 111.2 .
H28A C28 H28B 109.0 .
C27 C29 C30 114.6(12) .
C27 C29 C33 110.0(11) .
C30 C29 C33 107.4(11) .
C27 C29 C28 104.1(11) .
C30 C29 C28 109.0(10) .
C33 C29 C28 111.7(10) .
C29 C30 C31 117.4(12) .
C29 C30 H30A 107.8 .
C31 C30 H30A 107.9 .
C29 C30 H30B 108.0 .
C31 C30 H30B 108.0 .
H30A C30 H30B 107.2 .
C30 C31 N4 111.8(11) .
C30 C31 H31A 109.3 .
N4 C31 H31A 109.4 .
C30 C31 H31B 109.2 .
N4 C31 H31B 109.2 .
H31A C31 H31B 107.9 .
N4 C32 C33 110.6(10) .
N4 C32 H32A 109.5 .
C33 C32 H32A 109.4 .
N4 C32 H32B 109.6 .
C33 C32 H32B 109.6 .
H32A C32 H32B 108.1 .
C34 C33 C29 115.1(11) .
C34 C33 C32 107.2(10) .
C29 C33 C32 112.7(10) .
C34 C33 H33 107.1 .
C29 C33 H33 107.0 .
C32 C33 H33 107.2 .
C35 C34 C35' 65(3) .
C35 C34 C33 138(2) .
C35' C34 C33 141(2) .
C35 C34 H34 110.9 .
C35' C34 H34 60.6 .
C33 C34 H34 111.1 .
C35 C34 H34' 94.3 .
C35' C34 H34' 99.7 .
C33 C34 H34' 107.2 .
H34 C34 H34' 58.8 .
C34 C35 H35A 120.1 .
C34 C35 H35B 119.9 .
H35A C35 H35B 120.0 .
C34 C35' H35C 119.6 .
C34 C35' H35D 120.4 .
H35C C35' H35D 120.0 .
C37 C36 N4 114.3(11) .
C37 C36 H36A 108.8 .
N4 C36 H36A 108.7 .
C37 C36 H36B 108.6 .
N4 C36 H36B 108.7 .
H36A C36 H36B 107.6 .
C42 C37 C38 124.2(15) .
C42 C37 C36 114.8(18) .
C38 C37 C36 121.0(15) .
C39 C38 C37 122.5(14) .
C39 C38 H38 118.8 .
C37 C38 H38 118.7 .
C38 C39 C40 117.4(16) .
C38 C39 H39 121.4 .
C40 C39 H39 121.2 .
C39 C40 C41 120.1(14) .
C39 C40 Br2 123.0(18) .
C41 C40 Br2 116.9(19) .
C40 C41 C42 121.6(13) .
C40 C41 H41 119.3 .
C42 C41 H41 119.1 .
C37 C42 C41 114.0(14) .
C37 C42 H42 122.8 .
C41 C42 H42 123.2 .
O3 C43 C44 133(5) .
O3 C43 H43A 106.9 .
C44 C43 H43A 103.3 .
O3 C43 H43B 104.4 .
C44 C43 H43B 101.9 .
H43A C43 H43B 105.0 .
C43 C44 H44A 129.5 .
C43 C44 H44B 129.2 .
H44A C44 H44B 84.3 .
C43 C44 H44C 127.4 .
H44A C44 H44C 85.5 .
H44B C44 H44C 85.2 .

loop_
_geom_bond_atom_site_label_1
_geom_bond_atom_site_label_2
_geom_bond_distance
_geom_bond_site_symmetry_2
Br1 C19 1.974(13) .
Br2 C40 1.859(14) .
Cl1 H1A 2.1246 .
Cl2 H1B 2.1142 .
Cl3 H3B 2.1220 .
Cl4 H2A 2.78(9) .
N1 C1 1.407(13) .
N1 C7 1.423(11) .
N1 H1A 0.9000 .
N1 H1B 0.9000 .
N2 C11 1.509(11) .
N2 C15 1.513(12) .
N2 C10 1.515(12) .
N2 H2A 0.30(9) .
N3 C22 1.397(16) .
N3 C28 1.509(12) .
N3 H3A 0.9000 .
N3 H3B 0.9000 .
N4 C36 1.519(15) .
N4 C31 1.532(16) .
N4 C32 1.549(13) .
N4 H4C 0.69(10) .
O3 C43 1.53(2) 4_565
O3 C43 1.53(2) .
O4 H4A 0.89(2) .
O4 H4B 0.94(2) .
O5 H5B 0.84(3) .
O5 H5A 0.85(2) .
C1 C6 1.327(13) .
C1 C2 1.332(15) .
C2 C3 1.493(15) .
C2 H2 0.9300 .
C3 C4 1.360(15) .
C3 H3 0.9300 .
C4 C5 1.346(15) .
C4 H4 0.9300 .
C5 C6 1.488(14) .
C5 H5 0.9300 .
C6 C8 1.471(14) .
C7 C8 1.535(13) .
C7 H7A 0.9700 .
C7 H7B 0.9700 .
C8 C9 1.484(14) .
C8 C12 1.572(13) .
C9 C10 1.472(13) .
C9 H9A 0.9700 .
C9 H9B 0.9700 .
C10 H10A 0.9700 .
C10 H10B 0.9700 .
C11 C12 1.539(11) .
C11 H11A 0.9700 .
C11 H11B 0.9700 .
C12 C13 1.561(14) .
C12 H12 0.9800 .
C13 C14' 1.221(17) .
C13 C14 1.293(18) .
C13 H13 0.9300 .
C13 H13' 0.9380 .
C14 H13' 1.5792 .
C14 H14A 0.9300 .
C14 H14B 0.9300 .
C14' H14C 0.9300 .
C14' H14D 0.9300 .
C15 C16 1.492(15) .
C15 H15A 0.9700 .
C15 H15B 0.9700 .
C16 C21 1.331(16) .
C16 C17 1.384(16) .
C17 C18 1.305(18) .
C17 H17 0.9300 .
C18 C19 1.418(19) .
C18 H18 0.9300 .
C19 C20 1.37(2) .
C20 C21 1.313(18) .
C20 H20 0.9300 .
C21 H21 0.9300 .
C22 C23 1.21(2) .
C22 C27 1.378(18) .
C23 C24 1.36(3) .
C23 H23 0.9300 .
C24 C25 1.43(2) .
C24 H24 0.9300 .
C25 C26 1.444(18) .
C25 H25 0.9300 .
C26 C27 1.443(15) .
C26 H26 0.9300 .
C27 C29 1.444(15) .
C28 C29 1.565(14) .
C28 H28A 0.9700 .
C28 H28B 0.9700 .
C29 C30 1.441(14) .
C29 C33 1.524(15) .
C30 C31 1.509(15) .
C30 H30A 0.9700 .
C30 H30B 0.9700 .
C31 H31A 0.9700 .
C31 H31B 0.9700 .
C32 C33 1.551(13) .
C32 H32A 0.9700 .
C32 H32B 0.9700 .
C33 C34 1.503(13) .
C33 H33 0.9800 .
C34 C35 1.239(17) .
C34 C35' 1.282(19) .
C34 H34 0.9300 .
C34 H34' 0.9621 .
C35 H35A 0.9300 .
C35 H35B 0.9300 .
C35' H35C 0.9300 .
C35' H35D 0.9300 .
C36 C37 1.457(18) .
C36 H36A 0.9700 .
C36 H36B 0.9700 .
C37 C42 1.319(15) .
C37 C38 1.391(17) .
C38 C39 1.348(16) .
C38 H38 0.9300 .
C39 C40 1.373(18) .
C39 H39 0.9300 .
C40 C41 1.407(18) .
C41 C42 1.453(17) .
C41 H41 0.9300 .
C42 H42 0.9300 .
C43 C44 1.654(18) .
C43 H43A 0.9700 .
C43 H43B 0.9700 .
C44 H44A 1.1845 .
C44 H44B 1.1806 .
C44 H44C 1.1582 .

loop_
_geom_hbond_atom_site_label_D
_geom_hbond_atom_site_label_H
_geom_hbond_atom_site_label_A
_geom_hbond_distance_DH
_geom_hbond_distance_HA
_geom_hbond_distance_DA
_geom_hbond_angle_DHA
_geom_hbond_site_symmetry_A
O4 H4B Cl2 0.94(2) 1.84(3) 2.77(3) 179(5) .
O5 H5A O5 0.85(2) 2.57(11) 2.72(6) 91(10) 3_655
N4 H4C Cl4 0.69(10) 2.47(11) 3.130(8) 159(11) 8_466
N3 H3B Cl3 0.90 2.12 2.992(9) 162.3 .
N3 H3A Cl1 0.90 2.15 3.048(9) 174.0 4_466
N2 H2A Cl4 0.30(9) 2.78(9) 3.073(8) 166(20) .
N1 H1A Cl1 0.90 2.12 3.018(8) 171.5 .
N1 H1B Cl2 0.90 2.11 2.978(9) 160.6 .

loop_
_geom_torsion_atom_site_label_1
_geom_torsion_atom_site_label_2
_geom_torsion_atom_site_label_3
_geom_torsion_atom_site_label_4
_geom_torsion
_geom_torsion_site_symmetry_1
C7 N1 C1 C6 -5.3(12) .
C7 N1 C1 C2 173.1(11) .
C6 C1 C2 C3 -3.3(18) .
N1 C1 C2 C3 178.5(10) .
C1 C2 C3 C4 5.9(18) .
C2 C3 C4 C5 -7(2) .
C3 C4 C5 C6 6(2) .
C2 C1 C6 C8 -176.2(12) .
N1 C1 C6 C8 2.2(13) .
C2 C1 C6 C5 1.7(17) .
N1 C1 C6 C5 -180.0(9) .
C4 C5 C6 C1 -2.7(17) .
C4 C5 C6 C8 174.8(12) .
C1 N1 C7 C8 6.4(12) .
C1 C6 C8 C9 125.1(11) .
C5 C6 C8 C9 -52.5(15) .
C1 C6 C8 C7 1.7(12) .
C5 C6 C8 C7 -175.9(10) .
C1 C6 C8 C12 -112.8(10) .
C5 C6 C8 C12 69.6(14) .
N1 C7 C8 C6 -4.9(12) .
N1 C7 C8 C9 -128.7(10) .
N1 C7 C8 C12 107.3(11) .
C6 C8 C9 C10 177.0(9) .
C7 C8 C9 C10 -69.0(13) .
C12 C8 C9 C10 55.7(12) .
C8 C9 C10 N2 -55.3(12) .
C11 N2 C10 C9 52.9(11) .
C15 N2 C10 C9 -177.7(8) .
C15 N2 C11 C12 177.9(8) .
C10 N2 C11 C12 -52.8(10) .
N2 C11 C12 C13 -175.0(8) .
N2 C11 C12 C8 52.7(10) .
C6 C8 C12 C11 -179.5(9) .
C9 C8 C12 C11 -53.3(10) .
C7 C8 C12 C11 74.3(12) .
C6 C8 C12 C13 56.4(13) .
C9 C8 C12 C13 -177.3(9) .
C7 C8 C12 C13 -49.7(14) .
C11 C12 C13 C14' 15(5) .
C8 C12 C13 C14' 142(5) .
C11 C12 C13 C14 -51(3) .
C8 C12 C13 C14 76(3) .
C11 N2 C15 C16 -46.5(13) .
C10 N2 C15 C16 -176.6(11) .
N2 C15 C16 C21 99.8(13) .
N2 C15 C16 C17 -78.3(14) .
C21 C16 C17 C18 -1(2) .
C15 C16 C17 C18 177.5(12) .
C16 C17 C18 C19 -1(2) .
C17 C18 C19 C20 6(2) .
C17 C18 C19 Br1 -177.1(10) .
C18 C19 C20 C21 -7(2) .
Br1 C19 C20 C21 175.2(10) .
C19 C20 C21 C16 6(2) .
C17 C16 C21 C20 -2(2) .
C15 C16 C21 C20 -179.9(13) .
C28 N3 C22 C23 167.7(19) .
C28 N3 C22 C27 -5.6(16) .
C27 C22 C23 C24 -5(4) .
N3 C22 C23 C24 -176.9(17) .
C22 C23 C24 C25 10(4) .
C23 C24 C25 C26 -10(3) .
C24 C25 C26 C27 6(2) .
C23 C22 C27 C26 0(3) .
N3 C22 C27 C26 173.6(11) .
C23 C22 C27 C29 -177.3(19) .
N3 C22 C27 C29 -4.1(17) .
C25 C26 C27 C22 -1.5(19) .
C25 C26 C27 C29 175.5(14) .
C22 N3 C28 C29 11.9(13) .
C22 C27 C29 C30 130.4(13) .
C26 C27 C29 C30 -46.7(19) .
C22 C27 C29 C33 -108.4(13) .
C26 C27 C29 C33 74.5(17) .
C22 C27 C29 C28 11.4(15) .
C26 C27 C29 C28 -165.7(13) .
N3 C28 C29 C27 -13.8(13) .
N3 C28 C29 C30 -136.6(11) .
N3 C28 C29 C33 104.8(12) .
C27 C29 C30 C31 176.5(12) .
C33 C29 C30 C31 53.9(13) .
C28 C29 C30 C31 -67.3(15) .
C29 C30 C31 N4 -56.8(14) .
C36 N4 C31 C30 -180.0(10) .
C32 N4 C31 C30 53.8(12) .
C36 N4 C32 C33 177.0(10) .
C31 N4 C32 C33 -56.1(11) .
C27 C29 C33 C34 56.8(14) .
C30 C29 C33 C34 -177.8(10) .
C28 C29 C33 C34 -58.2(15) .
C27 C29 C33 C32 -179.7(10) .
C30 C29 C33 C32 -54.3(12) .
C28 C29 C33 C32 65.2(13) .
N4 C32 C33 C34 -173.4(9) .
N4 C32 C33 C29 58.9(11) .
C29 C33 C34 C35 -91(3) .
C32 C33 C34 C35 143(3) .
C29 C33 C34 C35' 158(5) .
C32 C33 C34 C35' 32(5) .
C31 N4 C36 C37 -175.0(12) .
C32 N4 C36 C37 -52.1(15) .
N4 C36 C37 C42 -79.4(15) .
N4 C36 C37 C38 98.7(13) .
C42 C37 C38 C39 -1(2) .
C36 C37 C38 C39 -179.2(13) .
C37 C38 C39 C40 1(2) .
C38 C39 C40 C41 2(2) .
C38 C39 C40 Br2 -180.0(10) .
C39 C40 C41 C42 -5(2) .
Br2 C40 C41 C42 177.4(9) .
C38 C37 C42 C41 -1.0(19) .
C36 C37 C42 C41 177.0(11) .
C40 C41 C42 C37 3.8(19) .
C43 O3 C43 C44 172(100) 4_565
